data_7228935
loop_
_publ_author_name
'Shen, Fang-Fang'
'Chen, Kai'
'Hua, Zi-Yi'
'Wang, Yuan'
'Xu, Jing'
'Chen, Mindong'
'Zhang, Yun-Qian'
'Tao, Zhu'

_publ_section_title
;
 Adducts of aqua complexes of Ln3+ with a di-hydroxylated symmetrical
 octamethyl-substituted cucurbituril: potential applications for isolation
 of heavier lanthanides
;
_journal_name_full CrystEngComm
_journal_paper_doi 10.1039/C7CE01365E
_journal_year 2017
_chemical_formula_moiety 'C44 H52 N24 O14, Ho H16 O8, 2(N O3), Cl, 10(H2 O)'
_chemical_formula_sum 'C44 H88 Cl Ho N26 O38'
_chemical_formula_weight 1789.78
_chemical_name_systematic
;
 ?
;
_space_group_IT_number 15
_symmetry_cell_setting monoclinic
_symmetry_space_group_name_Hall '-C 2yc'
_symmetry_space_group_name_H-M 'C 1 2/c 1'
_atom_sites_solution_hydrogens geom
_atom_sites_solution_primary direct
_atom_sites_solution_secondary difmap
_audit_creation_method SHELXL-97
_audit_update_record
;
2017-05-16 deposited with the CCDC.
2017-08-18 downloaded from the CCDC.
;
_cell_angle_alpha 90.00
_cell_angle_beta 111.367(3)
_cell_angle_gamma 90.00
_cell_formula_units_Z 4
_cell_length_a 22.377(4)
_cell_length_b 12.440(2)
_cell_length_c 26.896(7)
_cell_measurement_temperature 223(2)
_cell_volume 6972(2)
_computing_cell_refinement 'SAINT (Bruker, 2005)'
_computing_data_collection 'APEX2 (Bruker, 2005)'
_computing_data_reduction SAINT
_computing_molecular_graphics 'Ortep-3 for Windows (Farrugia, 1997)'
_computing_publication_material 'WinGX (Farrugia, 1999)'
_computing_structure_refinement 'SHELXL97 (Sheldrick, 2008)'
_computing_structure_solution 'SHELXS97 (Sheldrick, 2008)'
_diffrn_ambient_temperature 223(2)
_diffrn_measured_fraction_theta_full 0.989
_diffrn_measured_fraction_theta_max 0.989
_diffrn_measurement_device_type 'Bruker Smart Apex2 CCD Detector'
_diffrn_measurement_method '\f and \w scan'
_diffrn_radiation_monochromator graphite
_diffrn_radiation_source 'fine-focus sealed tube'
_diffrn_radiation_type MoK\a
_diffrn_radiation_wavelength 0.71073
_diffrn_reflns_av_R_equivalents 0.0663
_diffrn_reflns_av_sigmaI/netI 0.0611
_diffrn_reflns_limit_h_max 27
_diffrn_reflns_limit_h_min -27
_diffrn_reflns_limit_k_max 15
_diffrn_reflns_limit_k_min -15
_diffrn_reflns_limit_l_max 33
_diffrn_reflns_limit_l_min -26
_diffrn_reflns_number 25745
_diffrn_reflns_theta_full 26.00
_diffrn_reflns_theta_max 26.00
_diffrn_reflns_theta_min 1.63
_exptl_absorpt_coefficient_mu 1.290
_exptl_absorpt_correction_T_max 0.7558
_exptl_absorpt_correction_T_min 0.6983
_exptl_absorpt_correction_type multi-scan
_exptl_absorpt_process_details 'SADABS (Bruker, 2008)'
_exptl_crystal_colour colorless
_exptl_crystal_density_diffrn 1.705
_exptl_crystal_density_method 'not measured'
_exptl_crystal_description prism
_exptl_crystal_F_000 3688
_exptl_crystal_size_max 0.30
_exptl_crystal_size_mid 0.27
_exptl_crystal_size_min 0.23
_platon_squeeze_details
;
;
_refine_diff_density_max 1.959
_refine_diff_density_min -1.400
_refine_diff_density_rms 0.142
_refine_ls_extinction_method none
_refine_ls_goodness_of_fit_ref 1.060
_refine_ls_hydrogen_treatment constr
_refine_ls_matrix_type full
_refine_ls_number_parameters 502
_refine_ls_number_reflns 6785
_refine_ls_number_restraints 0
_refine_ls_restrained_S_all 1.060
_refine_ls_R_factor_all 0.0659
_refine_ls_R_factor_gt 0.0592
_refine_ls_shift/su_max 0.000
_refine_ls_shift/su_mean 0.000
_refine_ls_structure_factor_coef Fsqd
_refine_ls_weighting_details 'calc w=1/[\s^2^(Fo^2^)+(0.0819P)^2^+53.0214P] where P=(Fo^2^+2Fc^2^)/3'
_refine_ls_weighting_scheme calc
_refine_ls_wR_factor_gt 0.1528
_refine_ls_wR_factor_ref 0.1577
_reflns_number_gt 6094
_reflns_number_total 6785
_reflns_threshold_expression >2sigma(I)
_cod_data_source_file c7ce01365e2.cif
_cod_data_source_block complex5
_cod_original_cell_volume 6973(2)
_cod_original_sg_symbol_H-M 'C 2/c'
_cod_database_code 7228935

loop_
_symmetry_equiv_pos_as_xyz
'x, y, z'
'-x, y, -z+1/2'
'x+1/2, y+1/2, z'
'-x+1/2, y+1/2, -z+1/2'
'-x, -y, -z'
'x, -y, z-1/2'
'-x+1/2, -y+1/2, -z'
'x+1/2, -y+1/2, z-1/2'

loop_
_atom_site_label
_atom_site_type_symbol
_atom_site_fract_x
_atom_site_fract_y
_atom_site_fract_z
_atom_site_U_iso_or_equiv
_atom_site_adp_type
_atom_site_occupancy
_atom_site_symmetry_multiplicity
_atom_site_calc_flag
_atom_site_refinement_flags
_atom_site_disorder_assembly
_atom_site_disorder_group
Cl1 Cl 0.3698(13) -0.4175(14) 0.0781(6) 0.381(17) Uani 0.50 1 d P . .
N13 N 0.4531(6) -0.3061(9) 0.4417(3) 0.104(3) Uani 1 1 d . . .
O9 O 0.5039(4) -0.2668(7) 0.4764(3) 0.110(3) Uani 1 1 d . . .
O10 O 0.4017(4) -0.2556(11) 0.4291(4) 0.134(4) Uani 1 1 d . . .
O11 O 0.4638(8) -0.3946(8) 0.4176(4) 0.175(6) Uani 1 1 d . . .
O1W O 0.5531(4) -0.2618(6) 0.2251(3) 0.0328(17) Uani 0.50 1 d P . .
O2W O 0.5211(9) -0.3410(10) 0.1763(6) 0.103(6) Uani 0.50 1 d P . .
O3W O 0.5287(4) -0.4707(6) 0.1796(3) 0.0343(18) Uani 0.50 1 d P . .
O4W O 0.5529(6) -0.5508(10) 0.2256(7) 0.085(4) Uani 0.50 1 d P . .
O5W O 0.4292(4) -0.5511(6) 0.2161(3) 0.0324(18) Uani 0.50 1 d P . .
O6W O 0.4188(7) -0.4815(10) 0.1754(6) 0.099(5) Uani 0.50 1 d P . .
O7W O 0.4208(4) -0.3344(6) 0.1724(3) 0.041(2) Uani 0.50 1 d P . .
O8W O 0.4275(6) -0.2671(9) 0.2219(7) 0.082(4) Uani 0.50 1 d P . .
Ho1 Ho 0.5000 -0.40641(2) 0.2500 0.02169(13) Uani 1 2 d S . .
C1 C 0.6874(3) -0.0634(4) 0.2546(3) 0.0376(14) Uani 1 1 d . . .
C2 C 0.7194(3) 0.0941(4) 0.2222(3) 0.0360(14) Uani 1 1 d . . .
C3 C 0.7507(3) 0.0920(4) 0.2863(3) 0.0340(13) Uani 1 1 d . . .
C4 C 0.6868(3) 0.2470(4) 0.2584(3) 0.0350(13) Uani 1 1 d . . .
C5 C 0.7398(3) -0.0512(5) 0.3525(3) 0.0426(15) Uani 1 1 d . . .
H5A H 0.7854 -0.0382 0.3727 0.051 Uiso 1 1 calc R . .
H5B H 0.7331 -0.1292 0.3500 0.051 Uiso 1 1 calc R . .
C6 C 0.7438(3) 0.2321(4) 0.3552(3) 0.0401(14) Uani 1 1 d . . .
H6A H 0.7389 0.3104 0.3530 0.048 Uiso 1 1 calc R . .
H6B H 0.7894 0.2163 0.3741 0.048 Uiso 1 1 calc R . .
C7 C 0.6520(3) -0.0593(5) 0.3869(3) 0.0386(14) Uani 1 1 d . . .
C8 C 0.7211(3) 0.0885(4) 0.4166(3) 0.0374(14) Uani 1 1 d . . .
C9 C 0.6690(3) 0.0904(4) 0.4443(2) 0.0376(14) Uani 1 1 d . . .
C10 C 0.6575(3) 0.2454(4) 0.3915(2) 0.0366(13) Uani 1 1 d . . .
C11 C 0.5831(3) -0.0517(5) 0.4392(3) 0.0420(15) Uani 1 1 d . . .
H11A H 0.5969 -0.0432 0.4780 0.050 Uiso 1 1 calc R . .
H11B H 0.5802 -0.1290 0.4316 0.050 Uiso 1 1 calc R . .
C12 C 0.5850(3) 0.2361(5) 0.4408(3) 0.0403(14) Uani 1 1 d . . .
H12A H 0.5977 0.2258 0.4794 0.048 Uiso 1 1 calc R . .
H12B H 0.5828 0.3137 0.4340 0.048 Uiso 1 1 calc R . .
C13 C 0.4699(3) -0.0617(5) 0.3798(3) 0.0381(14) Uani 1 1 d . A .
C14 C 0.4993(3) 0.0932(4) 0.4322(2) 0.0344(13) Uani 1 1 d . . .
C15 C 0.4251(3) 0.0957(4) 0.4003(3) 0.0365(13) Uani 1 1 d . A .
C16 C 0.4720(3) 0.2477(4) 0.3794(3) 0.0400(14) Uani 1 1 d . . .
C17 C 0.3504(3) -0.0486(5) 0.3424(3) 0.0464(16) Uani 1 1 d . . .
H17A H 0.3544 -0.1267 0.3400 0.056 Uiso 1 1 calc R . .
H17B H 0.3239 -0.0347 0.3638 0.056 Uiso 1 1 calc R . .
C18 C 0.3534(3) 0.2386(5) 0.3392(3) 0.0428(15) Uani 1 1 d . . .
H18A H 0.3266 0.2311 0.3608 0.051 Uiso 1 1 calc R A .
H18B H 0.3586 0.3156 0.3343 0.051 Uiso 1 1 calc R . .
C19 C 0.7677(4) 0.0979(6) 0.1943(4) 0.0540(19) Uani 1 1 d . . .
H19A H 0.7932 0.0326 0.2021 0.081 Uiso 1 1 calc R . .
H19B H 0.7956 0.1596 0.2070 0.081 Uiso 1 1 calc R . .
H19C H 0.7450 0.1038 0.1561 0.081 Uiso 1 1 calc R . .
C20 C 0.8237(3) 0.0888(5) 0.3090(4) 0.0507(18) Uani 1 1 d . . .
H20A H 0.8404 0.1551 0.3002 0.076 Uiso 1 1 calc R . .
H20B H 0.8386 0.0285 0.2938 0.076 Uiso 1 1 calc R . .
H20C H 0.8386 0.0809 0.3475 0.076 Uiso 1 1 calc R . .
C21 C 0.7900(4) 0.0834(6) 0.4554(4) 0.065(2) Uani 1 1 d . . .
H21A H 0.8000 0.1478 0.4773 0.097 Uiso 1 1 calc R . .
H21B H 0.8185 0.0782 0.4357 0.097 Uiso 1 1 calc R . .
H21C H 0.7956 0.0208 0.4782 0.097 Uiso 1 1 calc R . .
C22 C 0.6965(5) 0.0886(7) 0.5061(3) 0.067(2) Uani 1 1 d . . .
H22A H 0.7211 0.1535 0.5193 0.100 Uiso 1 1 calc R . .
H22B H 0.7240 0.0264 0.5184 0.100 Uiso 1 1 calc R . .
H22C H 0.6615 0.0849 0.5192 0.100 Uiso 1 1 calc R . .
N1 N 0.6824(2) -0.0067(4) 0.2108(2) 0.0385(12) Uani 1 1 d . . .
N2 N 0.7237(2) -0.0081(4) 0.2990(2) 0.0389(12) Uani 1 1 d . . .
N3 N 0.6799(2) 0.1909(3) 0.2123(2) 0.0366(11) Uani 1 1 d . . .
N4 N 0.7246(2) 0.1893(4) 0.3015(2) 0.0351(11) Uani 1 1 d . . .
N5 N 0.7021(2) -0.0049(4) 0.3819(2) 0.0389(12) Uani 1 1 d . . .
N6 N 0.6317(2) -0.0061(4) 0.4219(2) 0.0384(12) Uani 1 1 d . . .
N7 N 0.7077(2) 0.1901(4) 0.3864(2) 0.0387(12) Uani 1 1 d . . .
N8 N 0.6346(2) 0.1911(4) 0.4242(2) 0.0377(12) Uani 1 1 d . . .
N9 N 0.5199(2) -0.0047(4) 0.4145(2) 0.0352(11) Uani 1 1 d . A .
N10 N 0.4142(2) -0.0033(4) 0.3701(2) 0.0391(12) Uani 1 1 d . . .
N11 N 0.5217(2) 0.1909(4) 0.4147(2) 0.0355(11) Uani 1 1 d . A .
N12 N 0.4161(2) 0.1924(4) 0.3685(2) 0.0371(11) Uani 1 1 d . A .
O1 O 0.6656(2) -0.1546(3) 0.2546(2) 0.0529(13) Uani 1 1 d . . .
O2 O 0.6304(3) -0.1434(4) 0.3649(2) 0.0622(15) Uani 1 1 d . . .
O3 O 0.4735(3) -0.1499(4) 0.3616(2) 0.0576(14) Uani 1 1 d . . .
O4 O 0.6649(2) 0.3360(3) 0.2603(2) 0.0446(11) Uani 1 1 d . . .
O5 O 0.6404(3) 0.3354(4) 0.3729(2) 0.0535(12) Uani 1 1 d . . .
O6 O 0.4785(3) 0.3349(4) 0.3606(3) 0.0701(17) Uani 1 1 d . A .
O7 O 0.5182(5) 0.0892(7) 0.4881(3) 0.057(3) Uani 0.588(13) 1 d P A 1
O8 O 0.3847(5) 0.0914(9) 0.4293(4) 0.041(3) Uani 0.412(13) 1 d P A 2

loop_
_atom_site_aniso_label
_atom_site_aniso_U_11
_atom_site_aniso_U_22
_atom_site_aniso_U_33
_atom_site_aniso_U_23
_atom_site_aniso_U_13
_atom_site_aniso_U_12
Cl1 0.49(3) 0.28(2) 0.160(12) -0.036(11) -0.140(17) 0.024(17)
N13 0.132(9) 0.120(9) 0.055(5) -0.026(5) 0.030(6) -0.039(7)
O9 0.086(5) 0.140(7) 0.093(5) -0.043(5) 0.019(4) -0.007(5)
O10 0.074(5) 0.232(13) 0.092(6) 0.006(7) 0.025(5) -0.021(7)
O11 0.319(19) 0.115(8) 0.112(8) -0.043(6) 0.103(10) -0.060(9)
O1W 0.030(4) 0.022(4) 0.048(5) 0.003(3) 0.016(4) -0.012(3)
O2W 0.199(17) 0.043(6) 0.130(12) 0.019(7) 0.135(13) 0.012(8)
O3W 0.064(5) 0.016(3) 0.043(4) -0.008(3) 0.043(4) -0.004(3)
O4W 0.055(7) 0.057(7) 0.148(13) -0.039(8) 0.044(8) 0.012(5)
O5W 0.034(4) 0.023(4) 0.036(4) -0.004(3) 0.007(3) -0.022(3)
O6W 0.086(9) 0.046(7) 0.122(12) -0.033(7) -0.015(8) -0.006(6)
O7W 0.051(5) 0.013(3) 0.037(4) -0.003(3) -0.010(4) 0.012(3)
O8W 0.056(7) 0.053(7) 0.146(13) 0.040(8) 0.048(8) 0.029(5)
Ho1 0.01813(19) 0.01493(18) 0.0343(2) 0.000 0.01226(14) 0.000
C1 0.025(3) 0.021(2) 0.070(4) 0.001(3) 0.021(3) 0.000(2)
C2 0.025(3) 0.022(3) 0.066(4) -0.002(2) 0.023(3) 0.000(2)
C3 0.023(3) 0.022(3) 0.062(4) -0.003(2) 0.021(3) 0.000(2)
C4 0.028(3) 0.024(3) 0.057(4) -0.002(2) 0.021(3) -0.003(2)
C5 0.044(4) 0.025(3) 0.063(4) 0.006(3) 0.025(3) 0.007(2)
C6 0.038(3) 0.021(3) 0.058(4) -0.006(3) 0.014(3) -0.011(2)
C7 0.032(3) 0.028(3) 0.050(4) -0.002(3) 0.008(3) -0.003(2)
C8 0.031(3) 0.025(3) 0.047(3) 0.005(2) 0.003(3) -0.002(2)
C9 0.039(3) 0.026(3) 0.038(3) -0.001(2) 0.002(3) 0.001(2)
C10 0.040(3) 0.026(3) 0.041(3) -0.004(2) 0.011(3) 0.001(2)
C11 0.050(4) 0.029(3) 0.048(3) 0.015(3) 0.018(3) 0.004(3)
C12 0.047(4) 0.027(3) 0.046(3) -0.010(2) 0.015(3) -0.004(2)
C13 0.051(4) 0.026(3) 0.043(3) 0.004(2) 0.024(3) -0.001(2)
C14 0.048(4) 0.027(3) 0.034(3) 0.004(2) 0.022(3) -0.002(2)
C15 0.048(4) 0.025(3) 0.044(3) 0.005(2) 0.025(3) 0.001(2)
C16 0.053(4) 0.023(3) 0.047(3) 0.000(2) 0.022(3) -0.002(2)
C17 0.043(4) 0.026(3) 0.072(5) 0.009(3) 0.023(3) -0.008(3)
C18 0.055(4) 0.023(3) 0.055(4) 0.002(3) 0.025(3) 0.010(2)
C19 0.049(4) 0.051(4) 0.076(5) -0.008(4) 0.039(4) -0.011(3)
C20 0.025(3) 0.044(4) 0.082(5) 0.005(3) 0.018(3) -0.001(3)
C21 0.036(4) 0.064(5) 0.075(5) 0.002(4) -0.002(4) -0.001(3)
C22 0.071(6) 0.071(6) 0.045(4) 0.005(4) 0.004(4) -0.004(4)
N1 0.033(3) 0.024(2) 0.059(3) -0.006(2) 0.018(2) -0.0019(19)
N2 0.033(3) 0.023(2) 0.064(3) 0.000(2) 0.021(2) -0.0034(19)
N3 0.033(3) 0.019(2) 0.059(3) 0.000(2) 0.018(2) 0.0012(18)
N4 0.032(2) 0.021(2) 0.055(3) 0.000(2) 0.020(2) 0.0024(18)
N5 0.038(3) 0.025(2) 0.058(3) -0.003(2) 0.022(2) -0.0025(19)
N6 0.036(3) 0.025(2) 0.050(3) 0.002(2) 0.012(2) -0.0034(19)
N7 0.037(3) 0.022(2) 0.056(3) 0.001(2) 0.017(2) -0.0010(19)
N8 0.040(3) 0.025(2) 0.046(3) 0.001(2) 0.013(2) 0.0014(19)
N9 0.039(3) 0.025(2) 0.043(3) 0.003(2) 0.017(2) -0.0012(19)
N10 0.036(3) 0.021(2) 0.060(3) 0.003(2) 0.016(2) -0.0020(19)
N11 0.043(3) 0.024(2) 0.039(3) 0.0034(19) 0.015(2) -0.0033(19)
N12 0.042(3) 0.021(2) 0.048(3) 0.003(2) 0.017(2) -0.0015(19)
O1 0.047(3) 0.024(2) 0.088(4) -0.002(2) 0.025(3) -0.0101(19)
O2 0.070(3) 0.035(3) 0.094(4) -0.028(3) 0.045(3) -0.027(2)
O3 0.060(3) 0.029(2) 0.082(4) -0.014(2) 0.024(3) 0.000(2)
O4 0.047(3) 0.0221(19) 0.069(3) 0.0003(19) 0.026(2) 0.0074(18)
O5 0.066(3) 0.031(2) 0.071(3) 0.016(2) 0.034(3) 0.015(2)
O6 0.069(4) 0.032(2) 0.097(4) 0.030(3) 0.017(3) -0.008(2)
O7 0.081(7) 0.060(6) 0.036(4) 0.012(4) 0.031(5) 0.008(4)
O8 0.044(6) 0.054(7) 0.034(6) 0.008(5) 0.025(5) 0.004(5)

loop_
_atom_type_symbol
_atom_type_description
_atom_type_scat_dispersion_real
_atom_type_scat_dispersion_imag
_atom_type_scat_source
C C 0.0033 0.0016 'International Tables Vol C Tables 4.2.6.8 and 6.1.1.4'
H H 0.0000 0.0000 'International Tables Vol C Tables 4.2.6.8 and 6.1.1.4'
N N 0.0061 0.0033 'International Tables Vol C Tables 4.2.6.8 and 6.1.1.4'
O O 0.0106 0.0060 'International Tables Vol C Tables 4.2.6.8 and 6.1.1.4'
Ho Ho -0.2175 4.6783 'International Tables Vol C Tables 4.2.6.8 and 6.1.1.4'
Cl Cl 0.1484 0.1585 'International Tables Vol C Tables 4.2.6.8 and 6.1.1.4'

loop_
_geom_angle_atom_site_label_1
_geom_angle_atom_site_label_2
_geom_angle_atom_site_label_3
_geom_angle
_geom_angle_site_symmetry_1
_geom_angle_site_symmetry_3
O10 N13 O9 119.6(11) . .
O10 N13 O11 126.3(12) . .
O9 N13 O11 113.5(13) . .
O8W O1W O2W 136.6(8) 2_655 .
O8W O1W Ho1 70.3(5) 2_655 .
O2W O1W Ho1 69.0(5) . .
O1W O2W O3W 124.4(11) . .
O1W O2W Ho1 71.7(6) . .
O3W O2W Ho1 70.0(5) . .
O4W O3W O2W 133.9(9) . .
O4W O3W Ho1 72.0(5) . .
O2W O3W Ho1 69.6(5) . .
O5W O4W O3W 138.1(9) 2_655 .
O5W O4W Ho1 71.1(5) 2_655 .
O3W O4W Ho1 70.3(5) . .
O6W O5W O4W 139.8(9) . 2_655
O6W O5W Ho1 73.4(5) . .
O4W O5W Ho1 72.6(5) 2_655 .
O5W O6W Ho1 73.2(6) . .
O8W O7W Ho1 68.6(5) . .
O1W O8W O7W 147.9(9) 2_655 .
O1W O8W Ho1 76.7(6) 2_655 .
O7W O8W Ho1 73.1(5) . .
O8W Ho1 O8W 82.5(7) 2_655 .
O8W Ho1 O2W 78.2(5) 2_655 2_655
O8W Ho1 O2W 71.4(6) . 2_655
O8W Ho1 O2W 71.4(6) 2_655 .
O8W Ho1 O2W 78.2(5) . .
O2W Ho1 O2W 139.4(6) 2_655 .
O8W Ho1 O3W 111.0(5) 2_655 2_655
O8W Ho1 O3W 98.8(4) . 2_655
O2W Ho1 O3W 40.4(4) 2_655 2_655
O2W Ho1 O3W 176.1(5) . 2_655
O8W Ho1 O3W 98.8(4) 2_655 .
O8W Ho1 O3W 111.0(5) . .
O2W Ho1 O3W 176.1(5) 2_655 .
O2W Ho1 O3W 40.4(4) . .
O3W Ho1 O3W 140.2(4) 2_655 .
O8W Ho1 O5W 175.6(4) 2_655 .
O8W Ho1 O5W 98.9(4) . .
O2W Ho1 O5W 106.2(4) 2_655 .
O2W Ho1 O5W 104.6(5) . .
O3W Ho1 O5W 73.0(3) 2_655 .
O3W Ho1 O5W 76.7(3) . .
O8W Ho1 O5W 98.9(4) 2_655 2_655
O8W Ho1 O5W 175.6(4) . 2_655
O2W Ho1 O5W 104.6(5) 2_655 2_655
O2W Ho1 O5W 106.2(4) . 2_655
O3W Ho1 O5W 76.7(3) 2_655 2_655
O3W Ho1 O5W 73.0(3) . 2_655
O5W Ho1 O5W 80.1(4) . 2_655
O8W Ho1 O6W 144.1(6) 2_655 .
O8W Ho1 O6W 77.7(5) . .
O2W Ho1 O6W 121.8(6) 2_655 .
O2W Ho1 O6W 75.4(7) . .
O3W Ho1 O6W 101.5(5) 2_655 .
O3W Ho1 O6W 62.0(5) . .
O5W Ho1 O6W 33.3(4) . .
O5W Ho1 O6W 103.2(4) 2_655 .
O8W Ho1 O6W 77.7(5) 2_655 2_655
O8W Ho1 O6W 144.1(6) . 2_655
O2W Ho1 O6W 75.4(7) 2_655 2_655
O2W Ho1 O6W 121.8(6) . 2_655
O3W Ho1 O6W 62.0(5) 2_655 2_655
O3W Ho1 O6W 101.5(5) . 2_655
O5W Ho1 O6W 103.2(4) . 2_655
O5W Ho1 O6W 33.3(4) 2_655 2_655
O6W Ho1 O6W 133.3(6) . 2_655
O8W Ho1 O7W 38.3(5) 2_655 2_655
O8W Ho1 O7W 102.5(5) . 2_655
O2W Ho1 O7W 55.9(5) 2_655 2_655
O2W Ho1 O7W 107.3(5) . 2_655
O3W Ho1 O7W 75.8(3) 2_655 2_655
O3W Ho1 O7W 120.1(3) . 2_655
O5W Ho1 O7W 144.5(3) . 2_655
O5W Ho1 O7W 76.4(3) 2_655 2_655
O6W Ho1 O7W 177.3(5) . 2_655
O6W Ho1 O7W 45.7(4) 2_655 2_655
O8W Ho1 O7W 102.5(5) 2_655 .
O8W Ho1 O7W 38.3(5) . .
O2W Ho1 O7W 107.3(5) 2_655 .
O2W Ho1 O7W 55.9(5) . .
O3W Ho1 O7W 120.1(3) 2_655 .
O3W Ho1 O7W 75.8(3) . .
O5W Ho1 O7W 76.4(3) . .
O5W Ho1 O7W 144.5(3) 2_655 .
O6W Ho1 O7W 45.7(4) . .
O6W Ho1 O7W 177.3(5) 2_655 .
O7W Ho1 O7W 135.5(4) 2_655 .
O1 C1 N1 125.1(6) . .
O1 C1 N2 125.1(6) . .
N1 C1 N2 109.7(5) . .
N3 C2 N1 114.0(5) . .
N3 C2 C19 112.0(5) . .
N1 C2 C19 111.7(5) . .
N3 C2 C3 102.0(5) . .
N1 C2 C3 101.7(5) . .
C19 C2 C3 114.8(5) . .
N4 C3 N2 113.1(5) . .
N4 C3 C20 112.8(5) . .
N2 C3 C20 110.8(5) . .
N4 C3 C2 102.9(4) . .
N2 C3 C2 102.0(4) . .
C20 C3 C2 114.5(6) . .
O4 C4 N4 125.1(6) . .
O4 C4 N3 125.6(6) . .
N4 C4 N3 109.3(5) . .
N2 C5 N5 113.9(5) . .
N2 C5 H5A 108.8 . .
N5 C5 H5A 108.8 . .
N2 C5 H5B 108.8 . .
N5 C5 H5B 108.8 . .
H5A C5 H5B 107.7 . .
N4 C6 N7 114.6(5) . .
N4 C6 H6A 108.6 . .
N7 C6 H6A 108.6 . .
N4 C6 H6B 108.6 . .
N7 C6 H6B 108.6 . .
H6A C6 H6B 107.6 . .
O2 C7 N6 125.9(6) . .
O2 C7 N5 125.2(6) . .
N6 C7 N5 108.9(5) . .
N5 C8 N7 112.1(5) . .
N5 C8 C21 113.2(6) . .
N7 C8 C21 111.5(5) . .
N5 C8 C9 102.7(5) . .
N7 C8 C9 102.1(5) . .
C21 C8 C9 114.3(6) . .
N6 C9 N8 114.0(5) . .
N6 C9 C22 112.0(6) . .
N8 C9 C22 111.0(6) . .
N6 C9 C8 101.6(5) . .
N8 C9 C8 102.3(5) . .
C22 C9 C8 115.4(6) . .
O5 C10 N8 125.9(6) . .
O5 C10 N7 124.2(6) . .
N8 C10 N7 109.6(5) . .
N6 C11 N9 114.6(5) . .
N6 C11 H11A 108.6 . .
N9 C11 H11A 108.6 . .
N6 C11 H11B 108.6 . .
N9 C11 H11B 108.6 . .
H11A C11 H11B 107.6 . .
N11 C12 N8 115.2(5) . .
N11 C12 H12A 108.5 . .
N8 C12 H12A 108.5 . .
N11 C12 H12B 108.5 . .
N8 C12 H12B 108.5 . .
H12A C12 H12B 107.5 . .
O3 C13 N9 125.8(6) . .
O3 C13 N10 125.9(6) . .
N9 C13 N10 108.3(5) . .
O7 C14 N9 108.3(6) . .
O7 C14 N11 111.8(6) . .
N9 C14 N11 114.1(5) . .
O7 C14 C15 115.7(6) . .
N9 C14 C15 103.8(5) . .
N11 C14 C15 103.0(4) . .
O8 C15 N12 112.6(6) . .
O8 C15 N10 105.7(6) . .
N12 C15 N10 114.6(5) . .
O8 C15 C14 117.8(7) . .
N12 C15 C14 103.5(5) . .
N10 C15 C14 102.7(5) . .
O6 C16 N12 126.4(6) . .
O6 C16 N11 123.7(6) . .
N12 C16 N11 109.9(5) . .
N1 C17 N10 114.4(5) 2_655 .
N1 C17 H17A 108.7 2_655 .
N10 C17 H17A 108.7 . .
N1 C17 H17B 108.7 2_655 .
N10 C17 H17B 108.7 . .
H17A C17 H17B 107.6 . .
N3 C18 N12 114.7(5) 2_655 .
N3 C18 H18A 108.6 2_655 .
N12 C18 H18A 108.6 . .
N3 C18 H18B 108.6 2_655 .
N12 C18 H18B 108.6 . .
H18A C18 H18B 107.6 . .
C2 C19 H19A 109.5 . .
C2 C19 H19B 109.5 . .
H19A C19 H19B 109.5 . .
C2 C19 H19C 109.5 . .
H19A C19 H19C 109.5 . .
H19B C19 H19C 109.5 . .
C3 C20 H20A 109.5 . .
C3 C20 H20B 109.5 . .
H20A C20 H20B 109.5 . .
C3 C20 H20C 109.5 . .
H20A C20 H20C 109.5 . .
H20B C20 H20C 109.5 . .
C8 C21 H21A 109.5 . .
C8 C21 H21B 109.5 . .
H21A C21 H21B 109.5 . .
C8 C21 H21C 109.5 . .
H21A C21 H21C 109.5 . .
H21B C21 H21C 109.5 . .
C9 C22 H22A 109.5 . .
C9 C22 H22B 109.5 . .
H22A C22 H22B 109.5 . .
C9 C22 H22C 109.5 . .
H22A C22 H22C 109.5 . .
H22B C22 H22C 109.5 . .
C1 N1 C17 121.9(5) . 2_655
C1 N1 C2 113.8(5) . .
C17 N1 C2 123.9(6) 2_655 .
C1 N2 C5 122.3(5) . .
C1 N2 C3 112.7(5) . .
C5 N2 C3 124.5(5) . .
C4 N3 C18 120.3(5) . 2_655
C4 N3 C2 113.0(5) . .
C18 N3 C2 125.6(6) 2_655 .
C4 N4 C6 121.5(5) . .
C4 N4 C3 112.5(5) . .
C6 N4 C3 125.3(5) . .
C7 N5 C8 113.1(5) . .
C7 N5 C5 121.0(5) . .
C8 N5 C5 124.7(5) . .
C7 N6 C11 120.8(5) . .
C7 N6 C9 113.7(5) . .
C11 N6 C9 125.0(6) . .
C10 N7 C6 121.7(5) . .
C10 N7 C8 112.6(5) . .
C6 N7 C8 125.7(5) . .
C10 N8 C12 121.4(5) . .
C10 N8 C9 113.4(5) . .
C12 N8 C9 124.9(5) . .
C13 N9 C14 112.5(5) . .
C13 N9 C11 121.6(5) . .
C14 N9 C11 124.4(5) . .
C13 N10 C15 112.7(5) . .
C13 N10 C17 122.6(5) . .
C15 N10 C17 123.3(5) . .
C16 N11 C12 122.8(5) . .
C16 N11 C14 111.6(5) . .
C12 N11 C14 123.9(5) . .
C16 N12 C15 111.9(5) . .
C16 N12 C18 123.1(5) . .
C15 N12 C18 123.2(5) . .

loop_
_geom_bond_atom_site_label_1
_geom_bond_atom_site_label_2
_geom_bond_distance
_geom_bond_site_symmetry_2
N13 O10 1.245(14) .
N13 O9 1.276(12) .
N13 O11 1.343(14) .
O1W O8W 1.331(17) 2_655
O1W O2W 1.588(18) .
O1W Ho1 2.382(7) .
O2W O3W 1.621(14) .
O2W Ho1 2.343(12) .
O3W O4W 1.525(18) .
O3W Ho1 2.349(7) .
O4W O5W 1.470(18) 2_655
O4W Ho1 2.372(10) .
O5W O6W 1.349(17) .
O5W O4W 1.470(18) 2_655
O5W Ho1 2.352(6) .
O6W Ho1 2.354(11) .
O7W O8W 1.533(18) .
O7W Ho1 2.368(7) .
O8W O1W 1.331(17) 2_655
O8W Ho1 2.305(10) .
Ho1 O8W 2.305(10) 2_655
Ho1 O2W 2.343(12) 2_655
Ho1 O3W 2.349(7) 2_655
Ho1 O5W 2.352(6) 2_655
Ho1 O6W 2.354(11) 2_655
Ho1 O7W 2.368(7) 2_655
C1 O1 1.234(7) .
C1 N1 1.343(9) .
C1 N2 1.362(8) .
C2 N3 1.460(7) .
C2 N1 1.472(7) .
C2 C19 1.524(9) .
C2 C3 1.607(10) .
C3 N4 1.466(7) .
C3 N2 1.477(7) .
C3 C20 1.522(8) .
C4 O4 1.220(7) .
C4 N4 1.364(8) .
C4 N3 1.380(8) .
C5 N2 1.451(9) .
C5 N5 1.468(8) .
C5 H5A 0.9800 .
C5 H5B 0.9800 .
C6 N4 1.449(8) .
C6 N7 1.455(8) .
C6 H6A 0.9800 .
C6 H6B 0.9800 .
C7 O2 1.212(8) .
C7 N6 1.358(9) .
C7 N5 1.358(8) .
C8 N5 1.455(7) .
C8 N7 1.473(7) .
C8 C21 1.516(9) .
C8 C9 1.596(10) .
C9 N6 1.461(7) .
C9 N8 1.467(7) .
C9 C22 1.547(10) .
C10 O5 1.230(7) .
C10 N8 1.348(8) .
C10 N7 1.368(8) .
C11 N6 1.444(8) .
C11 N9 1.449(8) .
C11 H11A 0.9800 .
C11 H11B 0.9800 .
C12 N11 1.447(8) .
C12 N8 1.450(8) .
C12 H12A 0.9800 .
C12 H12B 0.9800 .
C13 O3 1.217(8) .
C13 N9 1.366(8) .
C13 N10 1.381(8) .
C14 O7 1.404(10) .
C14 N9 1.443(7) .
C14 N11 1.458(7) .
C14 C15 1.566(9) .
C15 O8 1.396(12) .
C15 N12 1.447(7) .
C15 N10 1.447(7) .
C16 O6 1.228(7) .
C16 N12 1.362(8) .
C16 N11 1.365(8) .
C17 N1 1.446(9) 2_655
C17 N10 1.462(8) .
C17 H17A 0.9800 .
C17 H17B 0.9800 .
C18 N3 1.439(8) 2_655
C18 N12 1.455(8) .
C18 H18A 0.9800 .
C18 H18B 0.9800 .
C19 H19A 0.9700 .
C19 H19B 0.9700 .
C19 H19C 0.9700 .
C20 H20A 0.9700 .
C20 H20B 0.9700 .
C20 H20C 0.9700 .
C21 H21A 0.9700 .
C21 H21B 0.9700 .
C21 H21C 0.9700 .
C22 H22A 0.9700 .
C22 H22B 0.9700 .
C22 H22C 0.9700 .
N1 C17 1.446(9) 2_655
N3 C18 1.439(8) 2_655

loop_
_platon_squeeze_void_nr
_platon_squeeze_void_average_x
_platon_squeeze_void_average_y
_platon_squeeze_void_average_z
_platon_squeeze_void_volume
_platon_squeeze_void_count_electrons
_platon_squeeze_void_content
1 0.250 -0.250 0.000 158 59 ' '
2 0.750 0.250 0.000 158 59 ' '
3 0.500 0.093 0.250 118 39 ' '
4 0.750 -0.250 0.500 158 59 ' '
5 0.250 0.250 0.500 158 59 ' '
6 0.500 -0.093 0.750 118 39 ' '
7 0.000 0.407 0.750 118 39 ' '
8 1.000 0.593 0.250 118 39 ' '
